data_4033277
loop_
_publ_author_name
'Mai, Zhen-Peng'
'Ni, Gang'
'Liu, Yan-Fei'
'Li, Yu-Huan'
'Li, Li'
'Li, Jia-Yuan'
'Yu, De-Quan'

_publ_section_title
;
 Secoheliosphanes A and B and secoheliospholane A, three diterpenoids with
 unusual seco-jatrophane and seco-jatropholane skeletons from Euphorbia
 helioscopia.
;
_journal_name_full 'The Journal of organic chemistry'
_journal_paper_doi 10.1021/acs.joc.7b02558
_journal_year 2017
_chemical_formula_moiety 'C31 H40 O8, C H4 O'
_chemical_formula_sum 'C32 H44 O9'
_chemical_formula_weight 572.67
_space_group_crystal_system orthorhombic
_space_group_IT_number 19
_space_group_name_Hall 'P 2ac 2ab'
_space_group_name_H-M_alt 'P 21 21 21'
_symmetry_space_group_name_Hall 'P 2ac 2ab'
_symmetry_space_group_name_H-M 'P 21 21 21'
_atom_sites_solution_hydrogens geom
_audit_creation_date 2017-04-18
_audit_creation_method
;
  Olex2 1.1
  (compiled 2011.02.15 svn.r1672, GUI svn.r3494)
;
_cell_angle_alpha 90
_cell_angle_beta 90
_cell_angle_gamma 90
_cell_formula_units_Z 4
_cell_length_a 8.2569(3)
_cell_length_b 9.83390(16)
_cell_length_c 37.9262(11)
_cell_measurement_reflns_used 3446
_cell_measurement_temperature 109.2
_cell_measurement_theta_max 70.9851
_cell_measurement_theta_min 4.4980
_cell_volume 3079.51(15)
_computing_cell_refinement
;
CrysAlisPro, Agilent Technologies,
Version 1.171.35.11 (release 16-05-2011 CrysAlis171 .NET)
(compiled May 16 2011,17:55:39)
;
_computing_data_collection
;
CrysAlisPro, Agilent Technologies,
Version 1.171.35.11 (release 16-05-2011 CrysAlis171 .NET)
(compiled May 16 2011,17:55:39)
;
_computing_data_reduction
;
CrysAlisPro, Agilent Technologies,
Version 1.171.35.11 (release 16-05-2011 CrysAlis171 .NET)
(compiled May 16 2011,17:55:39)
;
_computing_molecular_graphics
;
O. V. Dolomanov, L. J. Bourhis, R. J. Gildea, J. A. K. Howard and H. Puschmann,
OLEX2: a complete structure solution, refinement and analysis program.
J. Appl. Cryst. (2009). 42, 339-341.
;
_computing_publication_material
;
O. V. Dolomanov, L. J. Bourhis, R. J. Gildea, J. A. K. Howard and H. Puschmann,
OLEX2: a complete structure solution, refinement and analysis program.
J. Appl. Cryst. (2009). 42, 339-341.
;
_computing_structure_refinement 'SHELXL-2014/7 (Sheldrick, 2014)'
_computing_structure_solution 'A short history of SHELX (Sheldrick, 2007)/Bruker'
_diffrn_ambient_temperature 109.2
_diffrn_detector_area_resol_mean 16.0971
_diffrn_measured_fraction_theta_full 0.999
_diffrn_measured_fraction_theta_max 0.987
_diffrn_measurement_details
;
#__ type_ start__ end____ width___ exp.time_
  1 omega  -49.00  -23.00   1.0000    1.5000
omega____ theta____ kappa____ phi______ frames
    -       -8.5000  111.0000    0.0000 26

#__ type_ start__ end____ width___ exp.time_
  2 omega  -18.00   15.00   1.0000    1.5000
omega____ theta____ kappa____ phi______ frames
    -       -8.5000  111.0000    0.0000 33

#__ type_ start__ end____ width___ exp.time_
  3 omega   -7.00   64.00   1.0000    1.5000
omega____ theta____ kappa____ phi______ frames
    -       36.7852  -77.0000 -120.0000 71

#__ type_ start__ end____ width___ exp.time_
  4 omega   52.00  106.00   1.0000    1.5000
omega____ theta____ kappa____ phi______ frames
    -       36.7852   37.0000 -150.0000 54

#__ type_ start__ end____ width___ exp.time_
  5 omega  -31.00   12.00   1.0000    1.5000
omega____ theta____ kappa____ phi______ frames
    -       36.7852  -37.0000   30.0000 43

#__ type_ start__ end____ width___ exp.time_
  6 omega    3.00   66.00   1.0000    1.5000
omega____ theta____ kappa____ phi______ frames
    -       36.7852  -90.0000  142.0000 63

#__ type_ start__ end____ width___ exp.time_
  7 omega   91.00  175.00   1.0000    4.0000
omega____ theta____ kappa____ phi______ frames
    -      108.0000   45.0000  120.0000 84

#__ type_ start__ end____ width___ exp.time_
  8 omega   41.00  135.00   1.0000    4.0000
omega____ theta____ kappa____ phi______ frames
    -      108.0000  -77.0000    0.0000 94

#__ type_ start__ end____ width___ exp.time_
  9 omega   41.00   85.00   1.0000    4.0000
omega____ theta____ kappa____ phi______ frames
    -      108.0000  -45.0000  -90.0000 44

#__ type_ start__ end____ width___ exp.time_
 10 omega  143.00  171.00   1.0000    4.0000
omega____ theta____ kappa____ phi______ frames
    -      108.0000   90.0000   37.0000 28

#__ type_ start__ end____ width___ exp.time_
 11 omega   79.00  115.00   1.0000    4.0000
omega____ theta____ kappa____ phi______ frames
    -      108.0000   15.0000   60.0000 36

#__ type_ start__ end____ width___ exp.time_
 12 omega  131.00  178.00   1.0000    4.0000
omega____ theta____ kappa____ phi______ frames
    -      108.0000   15.0000   60.0000 47

#__ type_ start__ end____ width___ exp.time_
 13 omega  105.00  178.00   1.0000    4.0000
omega____ theta____ kappa____ phi______ frames
    -      108.0000  111.0000   60.0000 73

#__ type_ start__ end____ width___ exp.time_
 14 omega  115.00  160.00   1.0000    4.0000
omega____ theta____ kappa____ phi______ frames
    -      108.0000   77.0000  -60.0000 45
;
_diffrn_measurement_device_type 'Xcalibur, Eos, Gemini'
_diffrn_measurement_method '\w scans'
_diffrn_orient_matrix_UB_11 -0.1617333000
_diffrn_orient_matrix_UB_12 -0.0774477000
_diffrn_orient_matrix_UB_13 0.0032381000
_diffrn_orient_matrix_UB_21 -0.0557555000
_diffrn_orient_matrix_UB_22 0.0984052000
_diffrn_orient_matrix_UB_23 0.0292206000
_diffrn_orient_matrix_UB_31 -0.0752316000
_diffrn_orient_matrix_UB_32 0.0935874000
_diffrn_orient_matrix_UB_33 -0.0280941000
_diffrn_radiation_monochromator graphite
_diffrn_radiation_type 'Cu K\a'
_diffrn_radiation_wavelength 1.5418
_diffrn_reflns_av_R_equivalents 0.0292
_diffrn_reflns_av_unetI/netI 0.0433
_diffrn_reflns_Laue_measured_fraction_full 0.999
_diffrn_reflns_Laue_measured_fraction_max 0.987
_diffrn_reflns_limit_h_max 9
_diffrn_reflns_limit_h_min -9
_diffrn_reflns_limit_k_max 11
_diffrn_reflns_limit_k_min -11
_diffrn_reflns_limit_l_max 26
_diffrn_reflns_limit_l_min -46
_diffrn_reflns_number 10654
_diffrn_reflns_point_group_measured_fraction_full 0.998
_diffrn_reflns_point_group_measured_fraction_max 0.978
_diffrn_reflns_theta_full 67.684
_diffrn_reflns_theta_max 70.958
_diffrn_reflns_theta_min 4.645
_diffrn_source 'Enhance (Cu) X-ray Source'
_exptl_absorpt_coefficient_mu 0.733
_exptl_absorpt_correction_T_max 1.00000
_exptl_absorpt_correction_T_min 0.91476
_exptl_absorpt_correction_type multi-scan
_exptl_absorpt_process_details
;
CrysAlisPro, Agilent Technologies,
Version 1.171.35.11 (release 16-05-2011 CrysAlis171 .NET)
(compiled May 16 2011,17:55:39)
Empirical absorption correction using spherical harmonics,
 implemented in SCALE3 ABSPACK scaling algorithm.
;
_exptl_crystal_density_diffrn 1.235
_exptl_crystal_F_000 1232
_exptl_crystal_size_max 0.400
_exptl_crystal_size_mid 0.350
_exptl_crystal_size_min 0.210
_refine_diff_density_max 0.599
_refine_diff_density_min -0.488
_refine_diff_density_rms 0.053
_refine_ls_abs_structure_details
;
 Flack x determined using 2136 quotients [(I+)-(I-)]/[(I+)+(I-)]
 (Parsons, Flack and Wagner, Acta Cryst. B69 (2013) 249-259).
;
_refine_ls_abs_structure_Flack 0.06(10)
_refine_ls_extinction_method none
_refine_ls_goodness_of_fit_ref 1.056
_refine_ls_hydrogen_treatment constr
_refine_ls_matrix_type full
_refine_ls_number_parameters 380
_refine_ls_number_reflns 5810
_refine_ls_number_restraints 0
_refine_ls_restrained_S_all 1.056
_refine_ls_R_factor_all 0.0478
_refine_ls_R_factor_gt 0.0450
_refine_ls_shift/su_max 0.001
_refine_ls_shift/su_mean 0.000
_refine_ls_structure_factor_coef Fsqd
_refine_ls_weighting_details 'w=1/[\s^2^(Fo^2^)+(0.0732P)^2^+0.4388P] where P=(Fo^2^+2Fc^2^)/3'
_refine_ls_weighting_scheme calc
_refine_ls_wR_factor_gt 0.1213
_refine_ls_wR_factor_ref 0.1244
_reflns_Friedel_coverage 0.729
_reflns_Friedel_fraction_full 0.997
_reflns_Friedel_fraction_max 0.967
_reflns_number_gt 5493
_reflns_number_total 5810
_reflns_threshold_expression 'I > 2\s(I)'
_cod_data_source_file jo7b02558_si_003.cif
_cod_data_source_block exp_4909
_cod_original_cell_volume 3079.53(14)
_cod_database_code 4033277
_reflns_odcompleteness_completeness 99.87
_reflns_odcompleteness_iscentric 1
_reflns_odcompleteness_theta 66.97
_shelx_estimated_absorpt_t_max 0.861
_shelx_estimated_absorpt_t_min 0.758
_shelx_shelxl_version_number 2014/7
_shelx_space_group_comment
;
The symmetry employed for this shelxl refinement is uniquely defined
by the following loop, which should always be used as a source of
symmetry information in preference to the above space-group names.
They are only intended as comments.
;

loop_
_space_group_symop_operation_xyz
'x, y, z'
'-x+1/2, -y, z+1/2'
'x+1/2, -y+1/2, -z'
'-x, y+1/2, -z+1/2'

loop_
_atom_site_label
_atom_site_type_symbol
_atom_site_fract_x
_atom_site_fract_y
_atom_site_fract_z
_atom_site_U_iso_or_equiv
_atom_site_adp_type
_atom_site_occupancy
_atom_site_site_symmetry_order
_atom_site_calc_flag
_atom_site_refinement_flags_posn
_atom_site_refinement_flags_adp
O5 O -0.2765(2) -0.82164(19) -0.07321(5) 0.0180(4) Uani 1 1 d . .
O7 O 0.0971(2) -0.68516(19) -0.11339(5) 0.0179(4) Uani 1 1 d . .
O6 O -0.1690(2) -1.0185(2) -0.05331(5) 0.0237(4) Uani 1 1 d . .
O1 O 0.1373(3) -0.2825(2) -0.16123(6) 0.0307(5) Uani 1 1 d . .
H1 H 0.2140 -0.3202 -0.1516 0.046 Uiso 1 1 calc R U
O3 O -0.2212(2) -0.5715(2) -0.19317(5) 0.0206(4) Uani 1 1 d . .
C10 C 0.2043(4) -0.3488(3) -0.04720(7) 0.0222(6) Uani 1 1 d . .
O8 O 0.2087(3) -0.8717(2) -0.08870(7) 0.0334(5) Uani 1 1 d . .
C31 C 0.3772(4) -0.7042(3) -0.11696(10) 0.0330(7) Uani 1 1 d . .
H31A H 0.3723 -0.6072 -0.1143 0.050 Uiso 1 1 calc R U
H31B H 0.3927 -0.7266 -0.1414 0.050 Uiso 1 1 calc R U
H31C H 0.4660 -0.7393 -0.1034 0.050 Uiso 1 1 calc R U
C14 C -0.1177(3) -0.7577(3) -0.07248(7) 0.0176(5) Uani 1 1 d . .
H14 H -0.0395 -0.8224 -0.0627 0.021 Uiso 1 1 calc R U
C1 C -0.0946(4) -0.8508(3) -0.13631(7) 0.0206(5) Uani 1 1 d . .
H1A H -0.1915 -0.9014 -0.1303 0.025 Uiso 1 1 calc R U
H1B H -0.0020 -0.9113 -0.1351 0.025 Uiso 1 1 calc R U
C13 C -0.1302(3) -0.6349(3) -0.04756(7) 0.0202(6) Uani 1 1 d . .
H13 H -0.2112 -0.5716 -0.0570 0.024 Uiso 1 1 calc R U
O9 O 0.2085(4) -0.0813(4) -0.20942(9) 0.0648(9) Uani 1 1 d . .
H9 H 0.1684 -0.1388 -0.1964 0.097 Uiso 1 1 calc R U
C21 C -0.3173(4) -0.3631(3) -0.21655(7) 0.0246(6) Uani 1 1 d . .
C25 C -0.1461(5) -0.2110(3) -0.24958(8) 0.0306(7) Uani 1 1 d . .
H25 H -0.0438 -0.1825 -0.2566 0.037 Uiso 1 1 calc R U
C3 C -0.2253(3) -0.6718(3) -0.16526(7) 0.0180(5) Uani 1 1 d . .
H3 H -0.3354 -0.7077 -0.1629 0.022 Uiso 1 1 calc R U
O4 O -0.4588(3) -0.4897(2) -0.17291(6) 0.0276(5) Uani 1 1 d . .
C17 C -0.2575(4) -0.3072(3) -0.11093(9) 0.0307(7) Uani 1 1 d . .
H17A H -0.3108 -0.2453 -0.1267 0.046 Uiso 1 1 calc R U
H17B H -0.2334 -0.2614 -0.0892 0.046 Uiso 1 1 calc R U
H17C H -0.3271 -0.3833 -0.1063 0.046 Uiso 1 1 calc R U
C16 C -0.1677(4) -0.8843(3) -0.20174(9) 0.0301(7) Uani 1 1 d . .
H16A H -0.2656 -0.9280 -0.1942 0.045 Uiso 1 1 calc R U
H16B H -0.0860 -0.9518 -0.2060 0.045 Uiso 1 1 calc R U
H16C H -0.1879 -0.8345 -0.2231 0.045 Uiso 1 1 calc R U
C18 C 0.1904(4) -0.2255(3) -0.02246(8) 0.0325(7) Uani 1 1 d . .
H18A H 0.2827 -0.1674 -0.0257 0.049 Uiso 1 1 calc R U
H18B H 0.1866 -0.2562 0.0016 0.049 Uiso 1 1 calc R U
H18C H 0.0934 -0.1759 -0.0278 0.049 Uiso 1 1 calc R U
C30 C 0.2216(3) -0.7662(3) -0.10413(8) 0.0233(6) Uani 1 1 d . .
C20 C -0.1856(4) -0.6828(4) -0.01071(7) 0.0285(7) Uani 1 1 d . .
H20A H -0.1048 -0.7416 -0.0008 0.043 Uiso 1 1 calc R U
H20B H -0.2861 -0.7312 -0.0128 0.043 Uiso 1 1 calc R U
H20C H -0.2003 -0.6052 0.0043 0.043 Uiso 1 1 calc R U
C19 C 0.3518(4) -0.4341(3) -0.03737(8) 0.0264(6) Uani 1 1 d . .
H19A H 0.3414 -0.4649 -0.0135 0.040 Uiso 1 1 calc R U
H19B H 0.4479 -0.3799 -0.0396 0.040 Uiso 1 1 calc R U
H19C H 0.3589 -0.5111 -0.0528 0.040 Uiso 1 1 calc R U
C32 C 0.3092(7) 0.0072(5) -0.18921(13) 0.0578(11) Uani 1 1 d . .
H32A H 0.2549 0.0312 -0.1677 0.087 Uiso 1 1 calc R U
H32B H 0.3313 0.0881 -0.2025 0.087 Uiso 1 1 calc R U
H32C H 0.4092 -0.0380 -0.1838 0.087 Uiso 1 1 calc R U
C24 C -0.2832(5) -0.1412(3) -0.26091(9) 0.0374(8) Uani 1 1 d . .
H24 H -0.2722 -0.0680 -0.2763 0.045 Uiso 1 1 calc R U
C29 C -0.4513(4) -1.0096(3) -0.06737(10) 0.0326(7) Uani 1 1 d . .
H29A H -0.4712 -1.0310 -0.0917 0.049 Uiso 1 1 calc R U
H29B H -0.5280 -0.9427 -0.0596 0.049 Uiso 1 1 calc R U
H29C H -0.4623 -1.0903 -0.0534 0.049 Uiso 1 1 calc R U
C6 C -0.1026(4) -0.3565(3) -0.12751(7) 0.0222(6) Uani 1 1 d . .
C8 C 0.1038(4) -0.1964(3) -0.10094(8) 0.0265(6) Uani 1 1 d . .
H8A H 0.1626 -0.1130 -0.1057 0.032 Uiso 1 1 calc R U
H8B H 0.0217 -0.1762 -0.0834 0.032 Uiso 1 1 calc R U
O2 O 0.3254(3) -0.3482(2) -0.10483(6) 0.0280(5) Uani 1 1 d . .
C4 C -0.1696(3) -0.6094(3) -0.12937(7) 0.0158(5) Uani 1 1 d . .
H4 H -0.2643 -0.5863 -0.1150 0.019 Uiso 1 1 calc R U
C7 C 0.0200(4) -0.2448(3) -0.13525(9) 0.0275(6) Uani 1 1 d . .
H7 H -0.0404 -0.1671 -0.1447 0.033 Uiso 1 1 calc R U
C27 C -0.3422(4) -0.4790(3) -0.19192(7) 0.0219(6) Uani 1 1 d . .
C28 C -0.2831(3) -0.9543(3) -0.06348(7) 0.0175(5) Uani 1 1 d . .
C12 C 0.0307(3) -0.5616(3) -0.04486(7) 0.0205(6) Uani 1 1 d . .
H12 H 0.1235 -0.6136 -0.0416 0.025 Uiso 1 1 calc R U
C26 C -0.1627(4) -0.3237(3) -0.22766(7) 0.0264(6) Uani 1 1 d . .
H26 H -0.0719 -0.3723 -0.2205 0.032 Uiso 1 1 calc R U
C15 C -0.0722(3) -0.7289(3) -0.11148(7) 0.0158(5) Uani 1 1 d . .
C9 C 0.2202(3) -0.3008(3) -0.08599(7) 0.0209(6) Uani 1 1 d . .
C2 C -0.1097(3) -0.7870(3) -0.17323(7) 0.0201(6) Uani 1 1 d . .
H2 H -0.0047 -0.7491 -0.1802 0.024 Uiso 1 1 calc R U
C22 C -0.4526(4) -0.2896(4) -0.22708(9) 0.0339(7) Uani 1 1 d . .
H22 H -0.5547 -0.3145 -0.2190 0.041 Uiso 1 1 calc R U
C11 C 0.0468(4) -0.4280(3) -0.04692(7) 0.0219(6) Uani 1 1 d . .
H11 H -0.0482 -0.3776 -0.0483 0.026 Uiso 1 1 calc R U
C23 C -0.4361(5) -0.1797(4) -0.24953(10) 0.0396(8) Uani 1 1 d . .
H23 H -0.5271 -0.1318 -0.2570 0.048 Uiso 1 1 calc R U
C5 C -0.0682(3) -0.4839(3) -0.13563(7) 0.0177(5) Uani 1 1 d . .
H5 H 0.0312 -0.4981 -0.1466 0.021 Uiso 1 1 calc R U

loop_
_atom_site_aniso_label
_atom_site_aniso_U_11
_atom_site_aniso_U_22
_atom_site_aniso_U_33
_atom_site_aniso_U_23
_atom_site_aniso_U_13
_atom_site_aniso_U_12
O5 0.0118(8) 0.0179(9) 0.0244(9) 0.0050(7) -0.0016(7) -0.0012(7)
O7 0.0112(8) 0.0180(9) 0.0244(9) 0.0026(7) 0.0008(7) 0.0005(7)
O6 0.0208(10) 0.0207(9) 0.0296(10) 0.0055(8) -0.0020(8) 0.0007(8)
O1 0.0322(12) 0.0316(12) 0.0284(11) 0.0096(9) -0.0026(9) -0.0082(10)
O3 0.0206(10) 0.0252(10) 0.0160(8) 0.0020(8) -0.0015(7) 0.0019(8)
C10 0.0203(13) 0.0247(14) 0.0215(13) -0.0023(11) 0.0018(11) -0.0079(11)
O8 0.0156(10) 0.0238(11) 0.0608(15) 0.0120(10) -0.0029(10) 0.0020(8)
C31 0.0139(14) 0.0303(17) 0.055(2) 0.0084(15) 0.0061(13) 0.0006(12)
C14 0.0113(12) 0.0204(13) 0.0211(12) 0.0061(10) -0.0022(10) -0.0029(10)
C1 0.0179(12) 0.0179(13) 0.0260(13) 0.0002(11) 0.0007(11) -0.0009(10)
C13 0.0176(13) 0.0238(13) 0.0192(12) 0.0042(11) -0.0009(10) -0.0028(11)
O9 0.062(2) 0.067(2) 0.066(2) 0.0250(18) -0.0005(17) -0.0070(18)
C21 0.0317(16) 0.0257(14) 0.0164(12) -0.0024(11) -0.0050(12) 0.0037(13)
C25 0.0419(18) 0.0283(15) 0.0217(14) -0.0018(12) 0.0035(13) 0.0010(14)
C3 0.0170(12) 0.0195(12) 0.0175(12) 0.0009(10) 0.0003(10) -0.0016(11)
O4 0.0211(10) 0.0330(11) 0.0286(11) 0.0021(9) -0.0001(8) 0.0050(9)
C17 0.0242(15) 0.0243(14) 0.0435(17) -0.0097(13) -0.0054(13) 0.0066(12)
C16 0.0317(16) 0.0273(16) 0.0313(15) -0.0104(12) 0.0002(13) -0.0016(13)
C18 0.0330(17) 0.0365(17) 0.0280(15) -0.0116(13) 0.0063(13) -0.0161(14)
C30 0.0138(13) 0.0212(13) 0.0348(15) 0.0020(12) -0.0002(11) 0.0013(11)
C20 0.0291(15) 0.0377(17) 0.0186(13) 0.0020(12) 0.0029(11) -0.0096(14)
C19 0.0208(14) 0.0330(15) 0.0255(13) 0.0031(12) -0.0044(12) -0.0095(12)
C32 0.077(3) 0.046(2) 0.050(2) 0.0024(19) 0.000(2) 0.004(2)
C24 0.062(2) 0.0236(15) 0.0261(15) 0.0028(12) -0.0027(16) 0.0041(16)
C29 0.0166(14) 0.0239(15) 0.057(2) 0.0063(14) 0.0037(13) -0.0022(12)
C6 0.0204(13) 0.0211(13) 0.0249(13) 0.0010(11) -0.0075(11) 0.0009(11)
C8 0.0278(15) 0.0165(13) 0.0352(16) -0.0005(12) -0.0043(13) -0.0046(12)
O2 0.0220(10) 0.0370(12) 0.0250(10) 0.0025(9) 0.0036(9) 0.0014(9)
C4 0.0128(12) 0.0182(12) 0.0164(12) 0.0017(9) -0.0002(10) 0.0015(10)
C7 0.0303(16) 0.0173(13) 0.0350(16) 0.0047(12) -0.0077(13) 0.0009(12)
C27 0.0213(13) 0.0257(14) 0.0185(12) -0.0037(11) -0.0077(11) 0.0036(11)
C28 0.0157(13) 0.0184(12) 0.0184(11) 0.0017(10) 0.0038(10) 0.0004(10)
C12 0.0178(13) 0.0269(14) 0.0170(12) 0.0014(11) -0.0009(10) -0.0041(11)
C26 0.0305(16) 0.0291(15) 0.0196(12) -0.0016(12) -0.0019(12) 0.0041(13)
C15 0.0106(12) 0.0162(12) 0.0204(12) 0.0022(10) -0.0002(9) -0.0004(10)
C9 0.0179(13) 0.0214(13) 0.0234(13) -0.0024(11) 0.0000(11) -0.0068(11)
C2 0.0165(12) 0.0219(13) 0.0219(13) -0.0024(11) 0.0027(10) -0.0014(11)
C22 0.0328(17) 0.0339(18) 0.0349(16) 0.0031(14) -0.0078(14) 0.0068(14)
C11 0.0193(14) 0.0278(15) 0.0186(12) -0.0017(11) 0.0032(10) -0.0035(11)
C23 0.044(2) 0.0349(18) 0.0398(18) 0.0052(15) -0.0109(16) 0.0137(16)
C5 0.0162(12) 0.0215(13) 0.0154(11) 0.0032(10) -0.0032(10) 0.0003(10)

loop_
_atom_type_symbol
_atom_type_description
_atom_type_scat_dispersion_real
_atom_type_scat_dispersion_imag
_atom_type_scat_source
C C 0.0181 0.0091 'International Tables Vol C Tables 4.2.6.8 and 6.1.1.4'
H H 0.0000 0.0000 'International Tables Vol C Tables 4.2.6.8 and 6.1.1.4'
O O 0.0492 0.0322 'International Tables Vol C Tables 4.2.6.8 and 6.1.1.4'

loop_
_geom_angle_atom_site_label_1
_geom_angle_atom_site_label_2
_geom_angle_atom_site_label_3
_geom_angle
C28 O5 C14 116.5(2)
C30 O7 C15 122.8(2)
C7 O1 H1 109.5
C27 O3 C3 114.6(2)
C18 C10 C9 110.2(2)
C19 C10 C18 110.1(3)
C19 C10 C9 109.4(2)
C11 C10 C18 109.7(2)
C11 C10 C19 113.6(2)
C11 C10 C9 103.7(2)
H31A C31 H31B 109.5
H31A C31 H31C 109.5
H31B C31 H31C 109.5
C30 C31 H31A 109.5
C30 C31 H31B 109.5
C30 C31 H31C 109.5
O5 C14 H14 108.7
O5 C14 C13 106.9(2)
O5 C14 C15 106.2(2)
C13 C14 H14 108.7
C13 C14 C15 117.3(2)
C15 C14 H14 108.7
H1A C1 H1B 108.9
C15 C1 H1A 110.9
C15 C1 H1B 110.9
C15 C1 C2 104.5(2)
C2 C1 H1A 110.9
C2 C1 H1B 110.9
C14 C13 H13 108.7
C14 C13 C20 109.7(2)
C20 C13 H13 108.7
C12 C13 C14 110.9(2)
C12 C13 H13 108.7
C12 C13 C20 110.1(2)
C32 O9 H9 109.5
C26 C21 C27 121.8(3)
C22 C21 C27 117.9(3)
C22 C21 C26 120.2(3)
C24 C25 H25 120.1
C24 C25 C26 119.8(3)
C26 C25 H25 120.1
O3 C3 H3 109.5
O3 C3 C4 111.3(2)
O3 C3 C2 110.5(2)
C4 C3 H3 109.5
C2 C3 H3 109.5
C2 C3 C4 106.4(2)
H17A C17 H17B 109.5
H17A C17 H17C 109.5
H17B C17 H17C 109.5
C6 C17 H17A 109.5
C6 C17 H17B 109.5
C6 C17 H17C 109.5
H16A C16 H16B 109.5
H16A C16 H16C 109.5
H16B C16 H16C 109.5
C2 C16 H16A 109.5
C2 C16 H16B 109.5
C2 C16 H16C 109.5
C10 C18 H18A 109.5
C10 C18 H18B 109.5
C10 C18 H18C 109.5
H18A C18 H18B 109.5
H18A C18 H18C 109.5
H18B C18 H18C 109.5
O7 C30 C31 109.1(2)
O8 C30 O7 125.0(3)
O8 C30 C31 125.9(3)
C13 C20 H20A 109.5
C13 C20 H20B 109.5
C13 C20 H20C 109.5
H20A C20 H20B 109.5
H20A C20 H20C 109.5
H20B C20 H20C 109.5
C10 C19 H19A 109.5
C10 C19 H19B 109.5
C10 C19 H19C 109.5
H19A C19 H19B 109.5
H19A C19 H19C 109.5
H19B C19 H19C 109.5
O9 C32 H32A 109.5
O9 C32 H32B 109.5
O9 C32 H32C 109.5
H32A C32 H32B 109.5
H32A C32 H32C 109.5
H32B C32 H32C 109.5
C25 C24 H24 119.7
C23 C24 C25 120.6(3)
C23 C24 H24 119.7
H29A C29 H29B 109.5
H29A C29 H29C 109.5
H29B C29 H29C 109.5
C28 C29 H29A 109.5
C28 C29 H29B 109.5
C28 C29 H29C 109.5
C17 C6 C7 114.4(3)
C5 C6 C17 125.8(3)
C5 C6 C7 119.7(3)
H8A C8 H8B 107.8
C7 C8 H8A 109.0
C7 C8 H8B 109.0
C9 C8 H8A 109.0
C9 C8 H8B 109.0
C9 C8 C7 112.9(2)
C3 C4 H4 109.9
C3 C4 C15 103.4(2)
C15 C4 H4 109.9
C5 C4 C3 110.3(2)
C5 C4 H4 109.9
C5 C4 C15 113.2(2)
O1 C7 C6 113.4(2)
O1 C7 C8 110.8(3)
O1 C7 H7 107.1
C6 C7 C8 110.9(3)
C6 C7 H7 107.1
C8 C7 H7 107.1
O3 C27 C21 113.1(2)
O4 C27 O3 123.5(3)
O4 C27 C21 123.5(3)
O5 C28 C29 111.0(2)
O6 C28 O5 124.2(3)
O6 C28 C29 124.7(3)
C13 C12 H12 118.1
C11 C12 C13 123.8(3)
C11 C12 H12 118.1
C21 C26 H26 120.3
C25 C26 C21 119.3(3)
C25 C26 H26 120.3
O7 C15 C14 109.4(2)
O7 C15 C1 108.3(2)
O7 C15 C4 104.29(19)
C14 C15 C4 115.0(2)
C1 C15 C14 114.4(2)
C1 C15 C4 104.8(2)
C8 C9 C10 120.5(2)
O2 C9 C10 120.0(3)
O2 C9 C8 119.5(3)
C1 C2 H2 109.1
C3 C2 C1 100.1(2)
C3 C2 C16 114.5(2)
C3 C2 H2 109.1
C16 C2 C1 114.6(2)
C16 C2 H2 109.1
C21 C22 H22 119.8
C23 C22 C21 120.3(3)
C23 C22 H22 119.8
C10 C11 H11 116.7
C12 C11 C10 126.7(3)
C12 C11 H11 116.7
C24 C23 H23 120.2
C22 C23 C24 119.6(3)
C22 C23 H23 120.2
C6 C5 C4 128.3(3)
C6 C5 H5 115.9
C4 C5 H5 115.9

loop_
_geom_bond_atom_site_label_1
_geom_bond_atom_site_label_2
_geom_bond_distance
O5 C14 1.454(3)
O5 C28 1.357(3)
O7 C30 1.347(3)
O7 C15 1.464(3)
O6 C28 1.197(3)
O1 H1 0.8200
O1 C7 1.430(4)
O3 C3 1.447(3)
O3 C27 1.351(3)
C10 C18 1.538(4)
C10 C19 1.525(4)
C10 C9 1.551(4)
C10 C11 1.516(4)
O8 C30 1.195(4)
C31 H31A 0.9600
C31 H31B 0.9600
C31 H31C 0.9600
C31 C30 1.503(4)
C14 H14 0.9800
C14 C13 1.537(4)
C14 C15 1.552(4)
C1 H1A 0.9700
C1 H1B 0.9700
C1 C15 1.536(4)
C1 C2 1.539(4)
C13 H13 0.9800
C13 C20 1.544(4)
C13 C12 1.515(4)
O9 H9 0.8200
O9 C32 1.427(6)
C21 C27 1.488(4)
C21 C26 1.399(4)
C21 C22 1.389(5)
C25 H25 0.9300
C25 C24 1.392(5)
C25 C26 1.392(4)
C3 H3 0.9800
C3 C4 1.562(3)
C3 C2 1.512(4)
O4 C27 1.207(4)
C17 H17A 0.9600
C17 H17B 0.9600
C17 H17C 0.9600
C17 C6 1.505(4)
C16 H16A 0.9600
C16 H16B 0.9600
C16 H16C 0.9600
C16 C2 1.521(4)
C18 H18A 0.9600
C18 H18B 0.9600
C18 H18C 0.9600
C20 H20A 0.9600
C20 H20B 0.9600
C20 H20C 0.9600
C19 H19A 0.9600
C19 H19B 0.9600
C19 H19C 0.9600
C32 H32A 0.9600
C32 H32B 0.9600
C32 H32C 0.9600
C24 H24 0.9300
C24 C23 1.387(6)
C29 H29A 0.9600
C29 H29B 0.9600
C29 H29C 0.9600
C29 C28 1.499(4)
C6 C7 1.522(4)
C6 C5 1.322(4)
C8 H8A 0.9700
C8 H8B 0.9700
C8 C7 1.549(4)
C8 C9 1.516(4)
O2 C9 1.218(4)
C4 H4 0.9800
C4 C15 1.577(3)
C4 C5 1.510(4)
C7 H7 0.9800
C12 H12 0.9300
C12 C11 1.323(4)
C26 H26 0.9300
C2 H2 0.9800
C22 H22 0.9300
C22 C23 1.383(5)
C11 H11 0.9300
C23 H23 0.9300
C5 H5 0.9300

loop_
_geom_torsion_atom_site_label_1
_geom_torsion_atom_site_label_2
_geom_torsion_atom_site_label_3
_geom_torsion_atom_site_label_4
_geom_torsion
O5 C14 C13 C20 57.8(3)
O5 C14 C13 C12 179.6(2)
O5 C14 C15 O7 -170.72(19)
O5 C14 C15 C1 -49.1(3)
O5 C14 C15 C4 72.3(3)
O3 C3 C4 C15 -143.3(2)
O3 C3 C4 C5 -21.9(3)
O3 C3 C2 C1 162.6(2)
O3 C3 C2 C16 -74.4(3)
C14 O5 C28 O6 2.9(4)
C14 O5 C28 C29 -176.8(2)
C14 C13 C12 C11 134.0(3)
C13 C14 C15 O7 69.9(3)
C13 C14 C15 C1 -168.5(2)
C13 C14 C15 C4 -47.0(3)
C13 C12 C11 C10 -175.1(2)
C21 C22 C23 C24 -1.4(5)
C25 C24 C23 C22 -0.9(5)
C3 O3 C27 C21 169.1(2)
C3 O3 C27 O4 -11.3(4)
C3 C4 C15 O7 108.3(2)
C3 C4 C15 C14 -131.9(2)
C3 C4 C15 C1 -5.4(3)
C3 C4 C5 C6 113.8(3)
C17 C6 C7 O1 -159.4(3)
C17 C6 C7 C8 75.2(3)
C17 C6 C5 C4 -2.3(5)
C18 C10 C9 C8 -49.3(3)
C18 C10 C9 O2 131.7(3)
C18 C10 C11 C12 -135.5(3)
C30 O7 C15 C14 63.7(3)
C30 O7 C15 C1 -61.5(3)
C30 O7 C15 C4 -172.8(2)
C20 C13 C12 C11 -104.5(3)
C19 C10 C9 C8 -170.4(2)
C19 C10 C9 O2 10.6(4)
C19 C10 C11 C12 -11.7(4)
C24 C25 C26 C21 -1.7(5)
C4 C3 C2 C1 41.6(3)
C4 C3 C2 C16 164.7(2)
C7 C6 C5 C4 178.2(2)
C7 C8 C9 C10 -126.1(3)
C7 C8 C9 O2 52.9(4)
C27 O3 C3 C4 -74.4(3)
C27 O3 C3 C2 167.6(2)
C27 C21 C26 C25 -177.4(3)
C27 C21 C22 C23 179.0(3)
C28 O5 C14 C13 -122.2(2)
C28 O5 C14 C15 111.9(2)
C26 C21 C27 O3 -25.7(4)
C26 C21 C27 O4 154.7(3)
C26 C21 C22 C23 2.1(5)
C26 C25 C24 C23 2.4(5)
C15 O7 C30 O8 -11.9(5)
C15 O7 C30 C31 166.9(3)
C15 C14 C13 C20 176.9(2)
C15 C14 C13 C12 -61.4(3)
C15 C1 C2 C3 -44.9(3)
C15 C1 C2 C16 -167.9(2)
C15 C4 C5 C6 -130.9(3)
C9 C10 C11 C12 106.9(3)
C9 C8 C7 O1 -55.7(3)
C9 C8 C7 C6 71.2(3)
C2 C1 C15 O7 -79.6(2)
C2 C1 C15 C14 158.1(2)
C2 C1 C15 C4 31.2(3)
C2 C3 C4 C15 -22.8(3)
C2 C3 C4 C5 98.5(2)
C22 C21 C27 O3 157.4(3)
C22 C21 C27 O4 -22.2(4)
C22 C21 C26 C25 -0.6(4)
C11 C10 C9 C8 68.1(3)
C11 C10 C9 O2 -110.9(3)
C5 C6 C7 O1 20.1(4)
C5 C6 C7 C8 -105.3(3)
C5 C4 C15 O7 -11.1(3)
C5 C4 C15 C14 108.7(3)
C5 C4 C15 C1 -124.8(2)
